data_4106557
loop_
_publ_author_name
'Jacky Chi-Hung Chan'
'Wai Han Lam'
'Hok-Lai Wong'
'Nianyong Zhu'
'Wing-Tak Wong'
'Vivian Wing-Wah Yam'

_publ_contact_author_address
;
Department of Chemistry
The University of Hong Kong
Pokfulam Road, Pokfulam,
Hong Kong SAR, 
P. R. CHINA
;
_publ_contact_author_email wwyam@hku.hk
_publ_contact_author_fax '(852)2915 5176'
_publ_contact_author_name 'Professor V.W.W. YAM'
_publ_contact_author_phone '(852)2859 2153'
_publ_section_title
;
 Diarylethene-Containing Cyclometalated Platinum(II) Complexes: Tunable
 Photochromism via Metal Coordination and Rational Ligand Design
;
_journal_name_full 'Journal of the American Chemical Society'
_journal_page_first 12690
_journal_page_last 12705
_journal_paper_doi 10.1021/ja203946g
_journal_volume 133
_journal_year 2011
_chemical_formula_moiety 'C27.94 H19 F4.41 N O2 Pt S4, 1.59(F)'
_chemical_formula_sum 'C28 H19 F6 N O2 Pt S4'
_chemical_formula_weight 838.77
_chemical_name_systematic
;
 ? 
;
_space_group_crystal_system triclinic
_space_group_IT_number 2
_space_group_name_Hall '-P 1'
_space_group_name_H-M_alt 'P -1'
_symmetry_Int_Tables_number 2
_symmetry_space_group_name_Hall '-P 1'
_symmetry_space_group_name_H-M 'P -1'
_atom_sites_solution_hydrogens geom
_atom_sites_solution_primary direct
_atom_sites_solution_secondary difmap
_audit_creation_date 2010-12-20
_audit_creation_method
;
  Olex2 1.1
  (compiled 2010.09.30 svn.r1450, GUI svn.r3284)
;
_audit_update_record
;
2010-Oct-20 # Formatted by publCIF
;
_cell_angle_alpha 96.176(2)
_cell_angle_beta 100.995(2)
_cell_angle_gamma 105.429(2)
_cell_formula_units_Z 2
_cell_length_a 7.0412(9)
_cell_length_b 12.5626(16)
_cell_length_c 18.034(2)
_cell_measurement_reflns_used 8331
_cell_measurement_temperature 305(2)
_cell_measurement_theta_max 25.03
_cell_measurement_theta_min 1.9
_cell_volume 1488.2(3)
_computing_cell_refinement 'SAINT (Bruker AXS Inc, 2006)'
_computing_data_collection 'SMART (Bruker AXS Inc, 1998)'
_computing_data_reduction 'SAINT & CrystalStructure (Rigaku/MSC and Rigaku Corporation, 2006)'
_computing_molecular_graphics
;
O. V. Dolomanov, L. J. Bourhis, R. J. Gildea, J. A. K. Howard and H. Puschmann,
OLEX2: a complete structure solution, refinement and analysis program.
J. Appl. Cryst. (2009). 42, 339-341.
;
_computing_publication_material
;
O. V. Dolomanov, L. J. Bourhis, R. J. Gildea, J. A. K. Howard and H. Puschmann,
OLEX2: a complete structure solution, refinement and analysis program.
J. Appl. Cryst. (2009). 42, 339-341.
;
_computing_structure_refinement 'SHELXL-97 (Sheldrick, 2008)'
_computing_structure_solution 'SHELXS-97 (Sheldrick, 2008)'
_diffrn_ambient_temperature 305(2)
_diffrn_measured_fraction_theta_full 0.977
_diffrn_measured_fraction_theta_max 0.977
_diffrn_measurement_device_type 'Bruker SMART 1000 CCD'
_diffrn_measurement_method '\w scan'
_diffrn_radiation_monochromator graphite
_diffrn_radiation_source 'fine-focus sealed tube'
_diffrn_radiation_type MoK\a
_diffrn_radiation_wavelength 0.71073
_diffrn_reflns_av_R_equivalents 0.0269
_diffrn_reflns_av_unetI/netI 0.0401
_diffrn_reflns_limit_h_max 7
_diffrn_reflns_limit_h_min -8
_diffrn_reflns_limit_k_max 14
_diffrn_reflns_limit_k_min -14
_diffrn_reflns_limit_l_max 21
_diffrn_reflns_limit_l_min -21
_diffrn_reflns_number 8331
_diffrn_reflns_theta_full 25.03
_diffrn_reflns_theta_max 25.03
_diffrn_reflns_theta_min 1.90
_diffrn_standards_number 0
_exptl_absorpt_coefficient_mu 5.060
_exptl_absorpt_correction_T_max 0.7511
_exptl_absorpt_correction_T_min 0.1783
_exptl_absorpt_correction_type multi-scan
_exptl_absorpt_process_details 'SADABS (Sheldrick, 2004)'
_exptl_crystal_colour red
_exptl_crystal_density_diffrn 1.872
_exptl_crystal_description rod
_exptl_crystal_F_000 812
_exptl_crystal_size_max 0.52
_exptl_crystal_size_mid 0.08
_exptl_crystal_size_min 0.06
_refine_diff_density_max 2.391
_refine_diff_density_min -1.304
_refine_diff_density_rms 0.138
_refine_ls_extinction_method none
_refine_ls_goodness_of_fit_ref 1.030
_refine_ls_hydrogen_treatment constr
_refine_ls_matrix_type full
_refine_ls_number_parameters 411
_refine_ls_number_reflns 5148
_refine_ls_number_restraints 36
_refine_ls_restrained_S_all 1.042
_refine_ls_R_factor_all 0.0353
_refine_ls_R_factor_gt 0.0325
_refine_ls_shift/su_max 0.012
_refine_ls_shift/su_mean 0.001
_refine_ls_structure_factor_coef Fsqd
_refine_ls_weighting_details 'calc w=1/[\s^2^(Fo^2^)+(0.0665P)^2^+0.5789P] where P=(Fo^2^+2Fc^2^)/3'
_refine_ls_weighting_scheme calc
_refine_ls_wR_factor_gt 0.0892
_refine_ls_wR_factor_ref 0.0918
_reflns_number_gt 4784
_reflns_number_total 5148
_reflns_threshold_expression I>2\s(I)
_cod_data_source_file ja203946g_si_006.cif
_cod_data_source_block wt2187w-shelxl
_cod_database_code 4106557

loop_
_space_group_symop_id
_space_group_symop_operation_xyz
1 'x, y, z'
2 '-x, -y, -z'

loop_
_atom_site_label
_atom_site_type_symbol
_atom_site_fract_x
_atom_site_fract_y
_atom_site_fract_z
_atom_site_U_iso_or_equiv
_atom_site_adp_type
_atom_site_occupancy
_atom_site_symmetry_multiplicity
_atom_site_calc_flag
_atom_site_refinement_flags
_atom_site_disorder_assembly
_atom_site_disorder_group
Pt1 Pt 0.29075(3) 0.442677(14) 0.540904(9) 0.03642(10) Uani 1 1 d . . .
S1 S 0.0748(2) 0.47930(11) 0.29944(8) 0.0451(3) Uani 1 1 d . . .
S2 S 0.1253(2) 0.17878(11) 0.36611(7) 0.0433(3) Uani 1 1 d . . .
S3 S -0.0594(4) 0.2547(2) 0.01307(10) 0.0972(7) Uani 1 1 d . . .
S4 S -0.1971(3) -0.15542(13) 0.14559(10) 0.0649(4) Uani 1 1 d . . .
F1 F 0.5504(7) 0.5787(3) 0.8012(2) 0.0775(12) Uani 1 1 d . . .
F2 F 0.3269(6) 0.4406(4) 0.8214(2) 0.0789(12) Uani 1 1 d . . .
F3 F 0.6269(7) 0.4300(4) 0.8249(2) 0.0864(13) Uani 1 1 d . . .
C28 C 0.2870(10) 0.1204(5) 0.5978(3) 0.0593(16) Uani 0.53(3) 1 d PD A 1
F4 F 0.357(3) 0.0815(10) 0.6589(7) 0.086(4) Uani 0.53(3) 1 d PDU A 1
F5 F 0.351(3) 0.0820(13) 0.5411(11) 0.091(5) Uani 0.53(3) 1 d PDU A 1
F6 F 0.0853(16) 0.0703(11) 0.5852(13) 0.094(5) Uani 0.53(3) 1 d PD A 1
C28B C 0.2870(10) 0.1204(5) 0.5978(3) 0.0593(16) Uani 0.47(3) 1 d PD A 2
O1 O 0.3913(6) 0.4895(3) 0.6596(2) 0.0429(8) Uani 1 1 d . . .
O2 O 0.2846(6) 0.2827(3) 0.5462(2) 0.0445(8) Uani 1 1 d . A .
N1 N 0.2791(7) 0.5956(4) 0.5247(3) 0.0389(9) Uani 1 1 d . . .
C1 C 0.3269(9) 0.6844(4) 0.5815(3) 0.0484(13) Uani 1 1 d . . .
H1 H 0.3708 0.6760 0.6319 0.058 Uiso 1 1 calc R . .
C2 C 0.3112(11) 0.7881(5) 0.5655(4) 0.0588(16) Uani 1 1 d . . .
H2 H 0.3473 0.8488 0.6051 0.071 Uiso 1 1 calc R . .
C3 C 0.2435(10) 0.8008(5) 0.4924(4) 0.0580(15) Uani 1 1 d . . .
H3 H 0.2319 0.8699 0.4816 0.070 Uiso 1 1 calc R . .
C4 C 0.1912(10) 0.7094(5) 0.4335(4) 0.0577(15) Uani 1 1 d . . .
H4 H 0.1448 0.7172 0.3831 0.069 Uiso 1 1 calc R . .
C5 C 0.2088(7) 0.6072(4) 0.4505(3) 0.0392(11) Uani 1 1 d . . .
C6 C 0.1637(8) 0.5038(5) 0.3985(3) 0.0407(11) Uani 1 1 d . . .
C7 C 0.1920(8) 0.4119(4) 0.4292(3) 0.0365(10) Uani 1 1 d . . .
C8 C 0.1366(8) 0.3180(4) 0.3704(3) 0.0397(11) Uani 1 1 d . . .
C9 C 0.0717(8) 0.3401(4) 0.2975(3) 0.0408(11) Uani 1 1 d . . .
C10 C 0.0183(8) 0.2466(4) 0.2367(3) 0.0437(11) Uani 1 1 d . . .
C11 C 0.0369(8) 0.1522(4) 0.2671(3) 0.0450(12) Uani 1 1 d . . .
C12 C -0.337(2) 0.3805(11) 0.0077(5) 0.133(5) Uani 1 1 d . . .
H12A H -0.2548 0.4397 -0.0119 0.159 Uiso 1 1 calc R . .
H12B H -0.4109 0.4110 0.0397 0.159 Uiso 1 1 calc R . .
H12C H -0.4310 0.3270 -0.0342 0.159 Uiso 1 1 calc R . .
C13 C -0.2035(14) 0.3229(7) 0.0542(4) 0.080(2) Uani 1 1 d . . .
C14 C -0.1775(11) 0.3170(6) 0.1297(3) 0.0619(16) Uani 1 1 d . . .
H14 H -0.2437 0.3489 0.1618 0.074 Uiso 1 1 calc R . .
C15 C -0.0387(9) 0.2569(5) 0.1553(3) 0.0511(13) Uani 1 1 d . . .
C16 C 0.0410(12) 0.2182(6) 0.0985(4) 0.0651(17) Uani 1 1 d . . .
C17 C 0.1965(14) 0.1569(8) 0.1008(5) 0.083(2) Uani 1 1 d . . .
H17A H 0.2764 0.1796 0.0645 0.100 Uiso 1 1 calc R . .
H17B H 0.1304 0.0778 0.0881 0.100 Uiso 1 1 calc R . .
H17C H 0.2825 0.1740 0.1513 0.100 Uiso 1 1 calc R . .
C18 C -0.3758(11) 0.0183(7) 0.1491(5) 0.083(2) Uani 1 1 d . . .
H18A H -0.4962 -0.0439 0.1398 0.100 Uiso 1 1 calc R . .
H18B H -0.3652 0.0473 0.1025 0.100 Uiso 1 1 calc R . .
H18C H -0.3822 0.0758 0.1873 0.100 Uiso 1 1 calc R . .
C19 C -0.1940(9) -0.0201(5) 0.1768(3) 0.0527(13) Uani 1 1 d . . .
C20 C -0.0160(9) 0.0362(5) 0.2279(3) 0.0459(12) Uani 1 1 d . . .
C21 C 0.1121(9) -0.0331(5) 0.2422(3) 0.0508(13) Uani 1 1 d . . .
H21 H 0.2375 -0.0079 0.2766 0.061 Uiso 1 1 calc R . .
C22 C 0.0382(10) -0.1382(5) 0.2022(3) 0.0554(14) Uani 1 1 d . . .
C23 C 0.1326(13) -0.2324(6) 0.2010(4) 0.075(2) Uani 1 1 d . . .
H23A H 0.0803 -0.2808 0.1522 0.091 Uiso 1 1 calc R . .
H23B H 0.1010 -0.2742 0.2408 0.091 Uiso 1 1 calc R . .
H23C H 0.2767 -0.2022 0.2092 0.091 Uiso 1 1 calc R . .
C24 C 0.4833(10) 0.4684(5) 0.7889(3) 0.0539(14) Uani 1 1 d . . .
C25 C 0.4164(8) 0.4201(5) 0.7025(3) 0.0434(12) Uani 1 1 d . . .
C26 C 0.3854(10) 0.3050(5) 0.6835(3) 0.0511(13) Uani 1 1 d . A .
H26 H 0.4074 0.2649 0.7232 0.061 Uiso 1 1 calc R . .
C27 C 0.3238(9) 0.2472(4) 0.6091(3) 0.0470(13) Uani 1 1 d . . .

loop_
_atom_site_aniso_label
_atom_site_aniso_U_11
_atom_site_aniso_U_22
_atom_site_aniso_U_33
_atom_site_aniso_U_23
_atom_site_aniso_U_13
_atom_site_aniso_U_12
Pt1 0.03337(14) 0.03594(13) 0.04046(14) 0.00382(8) 0.00811(8) 0.01230(9)
S1 0.0503(8) 0.0441(7) 0.0447(7) 0.0114(5) 0.0105(6) 0.0188(6)
S2 0.0490(7) 0.0380(6) 0.0432(6) 0.0070(5) 0.0074(5) 0.0151(5)
S3 0.149(2) 0.1129(17) 0.0439(9) 0.0146(10) 0.0256(11) 0.0585(16)
S4 0.0737(11) 0.0466(8) 0.0624(9) -0.0040(7) 0.0007(8) 0.0131(7)
F1 0.100(3) 0.062(2) 0.054(2) -0.0070(17) 0.014(2) 0.006(2)
F2 0.081(3) 0.088(3) 0.066(2) 0.001(2) 0.035(2) 0.015(2)
F3 0.099(3) 0.122(4) 0.0462(19) 0.004(2) -0.0020(19) 0.063(3)
C28 0.072(5) 0.045(3) 0.055(3) 0.007(3) 0.006(3) 0.014(3)
F4 0.122(9) 0.053(5) 0.082(6) 0.024(4) -0.004(5) 0.039(5)
F5 0.108(9) 0.064(6) 0.112(8) 0.008(6) 0.050(7) 0.028(6)
F6 0.063(6) 0.047(5) 0.152(13) 0.037(7) -0.006(7) -0.003(4)
C28B 0.072(5) 0.045(3) 0.055(3) 0.007(3) 0.006(3) 0.014(3)
F4B 0.112(9) 0.035(5) 0.061(5) -0.001(4) -0.004(6) 0.023(5)
F5B 0.121(10) 0.083(8) 0.128(10) 0.034(7) 0.052(8) 0.011(7)
F6B 0.098(8) 0.054(6) 0.116(8) 0.015(5) -0.013(6) 0.036(6)
O1 0.045(2) 0.0433(19) 0.0401(18) 0.0004(15) 0.0097(15) 0.0140(16)
O2 0.054(2) 0.0326(18) 0.0442(19) 0.0046(15) 0.0062(16) 0.0128(16)
N1 0.039(2) 0.030(2) 0.050(2) 0.0059(17) 0.0152(19) 0.0117(17)
C1 0.048(3) 0.039(3) 0.057(3) -0.002(2) 0.014(2) 0.014(2)
C2 0.054(4) 0.043(3) 0.076(4) -0.006(3) 0.016(3) 0.014(3)
C3 0.061(4) 0.037(3) 0.078(4) 0.006(3) 0.016(3) 0.019(3)
C4 0.057(4) 0.050(3) 0.071(4) 0.022(3) 0.018(3) 0.018(3)
C5 0.030(2) 0.038(3) 0.054(3) 0.009(2) 0.016(2) 0.013(2)
C6 0.036(3) 0.046(3) 0.042(3) 0.013(2) 0.009(2) 0.013(2)
C7 0.033(3) 0.037(3) 0.038(2) 0.006(2) 0.0113(19) 0.006(2)
C8 0.040(3) 0.038(3) 0.042(3) 0.007(2) 0.011(2) 0.013(2)
C9 0.043(3) 0.038(3) 0.045(3) 0.010(2) 0.013(2) 0.015(2)
C10 0.050(3) 0.041(3) 0.042(3) 0.006(2) 0.011(2) 0.018(2)
C11 0.043(3) 0.045(3) 0.045(3) 0.000(2) 0.012(2) 0.012(2)
C12 0.190(12) 0.159(10) 0.063(5) 0.024(6) -0.018(6) 0.105(10)
C13 0.103(6) 0.091(5) 0.047(3) 0.013(3) 0.000(3) 0.044(5)
C14 0.072(4) 0.068(4) 0.050(3) 0.006(3) 0.009(3) 0.032(3)
C15 0.058(4) 0.051(3) 0.045(3) 0.006(2) 0.009(2) 0.020(3)
C16 0.085(5) 0.066(4) 0.049(3) 0.010(3) 0.019(3) 0.029(4)
C17 0.102(6) 0.097(6) 0.073(5) 0.017(4) 0.045(4) 0.048(5)
C18 0.047(4) 0.071(5) 0.118(6) 0.005(4) -0.006(4) 0.017(3)
C19 0.054(4) 0.047(3) 0.053(3) 0.003(2) 0.007(3) 0.014(3)
C20 0.052(3) 0.045(3) 0.041(3) 0.005(2) 0.013(2) 0.016(2)
C21 0.054(3) 0.050(3) 0.047(3) 0.005(2) 0.007(2) 0.019(3)
C22 0.069(4) 0.054(3) 0.048(3) 0.008(3) 0.015(3) 0.026(3)
C23 0.097(6) 0.058(4) 0.075(4) 0.007(3) 0.011(4) 0.038(4)
C24 0.057(4) 0.060(4) 0.046(3) 0.005(3) 0.012(3) 0.021(3)
C25 0.039(3) 0.054(3) 0.038(2) 0.006(2) 0.006(2) 0.017(2)
C26 0.065(4) 0.040(3) 0.045(3) 0.008(2) 0.004(3) 0.016(3)
C27 0.050(3) 0.037(3) 0.054(3) 0.011(2) 0.008(2) 0.014(2)

loop_
_atom_type_symbol
_atom_type_description
_atom_type_scat_dispersion_real
_atom_type_scat_dispersion_imag
_atom_type_scat_source
C C 0.0033 0.0016 'International Tables Vol C Tables 4.2.6.8 and 6.1.1.4'
H H 0.0000 0.0000 'International Tables Vol C Tables 4.2.6.8 and 6.1.1.4'
N N 0.0061 0.0033 'International Tables Vol C Tables 4.2.6.8 and 6.1.1.4'
F F 0.0171 0.0103 'International Tables Vol C Tables 4.2.6.8 and 6.1.1.4'
S S 0.1246 0.1234 'International Tables Vol C Tables 4.2.6.8 and 6.1.1.4'
Pt Pt -1.7033 8.3905 'International Tables Vol C Tables 4.2.6.8 and 6.1.1.4'
O O 0.0106 0.0060 'International Tables Vol C Tables 4.2.6.8 and 6.1.1.4'

loop_
_geom_angle_atom_site_label_1
_geom_angle_atom_site_label_2
_geom_angle_atom_site_label_3
_geom_angle
F1 C24 F2 106.9(5)
F1 C24 F3 108.2(5)
F1 C24 C25 111.7(5)
F2 C24 C25 109.9(5)
F3 C24 F2 107.7(5)
F3 C24 C25 112.2(5)
F4 C28 F6 101.6(9)
F4 C28 C27 115.1(7)
F5 C28 F4 108.7(10)
F5 C28 F6 108.3(10)
F5 C28 C27 113.9(9)
F6 C28 C27 108.4(8)
O1 C25 C24 115.0(5)
O1 C25 C26 129.3(5)
O2 Pt1 O1 92.20(15)
O2 C27 C28 112.6(5)
O2 C27 C26 129.8(5)
N1 Pt1 O1 93.48(17)
N1 Pt1 O2 174.08(15)
N1 C1 H1 119.5
N1 C1 C2 121.0(6)
N1 C5 C4 120.4(5)
N1 C5 C6 111.5(4)
C1 N1 Pt1 124.5(4)
C1 N1 C5 119.5(5)
C1 C2 H2 120.0
C2 C1 H1 119.5
C2 C3 H3 120.3
C2 C3 C4 119.5(6)
C3 C2 C1 120.1(6)
C3 C2 H2 120.0
C3 C4 H4 120.2
C4 C3 H3 120.3
C4 C5 C6 128.1(5)
C5 N1 Pt1 116.0(3)
C5 C4 C3 119.6(6)
C5 C4 H4 120.2
C5 C6 S1 127.7(4)
C6 S1 C9 89.5(3)
C6 C7 Pt1 113.6(4)
C6 C7 C8 109.8(5)
C7 Pt1 O1 174.82(16)
C7 Pt1 O2 92.88(18)
C7 Pt1 N1 81.4(2)
C7 C6 S1 114.8(4)
C7 C6 C5 117.5(5)
C7 C8 S2 135.6(4)
C8 S2 C11 91.9(3)
C8 C7 Pt1 136.6(4)
C8 C9 S1 111.7(4)
C8 C9 C10 115.3(5)
C9 C8 S2 110.2(4)
C9 C8 C7 114.2(5)
C9 C10 C15 122.5(5)
C10 C9 S1 133.0(4)
C10 C11 S2 113.1(4)
C10 C11 C20 129.0(5)
C11 C10 C9 109.4(5)
C11 C10 C15 128.0(5)
C12 C13 S3 121.4(6)
H12A C12 H12B 109.5
H12A C12 H12C 109.5
H12B C12 H12C 109.5
C13 S3 C16 93.1(3)
C13 C12 H12A 109.5
C13 C12 H12B 109.5
C13 C12 H12C 109.5
C13 C14 H14 123.3
C13 C14 C15 113.3(6)
C14 C13 S3 110.7(6)
C14 C13 C12 127.9(8)
C14 C15 C10 121.5(5)
C15 C14 H14 123.3
C15 C16 S3 109.7(5)
C15 C16 C17 130.7(6)
C16 C15 C10 125.2(6)
C16 C15 C14 113.2(5)
C16 C17 H17A 109.5
C16 C17 H17B 109.5
C16 C17 H17C 109.5
C17 C16 S3 119.5(5)
H17A C17 H17B 109.5
H17A C17 H17C 109.5
H17B C17 H17C 109.5
C18 C19 S4 119.8(5)
H18A C18 H18B 109.5
H18A C18 H18C 109.5
H18B C18 H18C 109.5
C19 C18 H18A 109.5
C19 C18 H18B 109.5
C19 C18 H18C 109.5
C19 C20 C11 125.3(6)
C19 C20 C21 111.8(5)
C20 C11 S2 117.8(4)
C20 C19 S4 110.5(5)
C20 C19 C18 129.7(6)
C20 C21 H21 122.5
C21 C20 C11 122.8(5)
C21 C22 S4 109.7(5)
C21 C22 C23 129.7(6)
C22 S4 C19 93.0(3)
C22 C21 C20 115.0(6)
C22 C21 H21 122.5
C22 C23 H23A 109.5
C22 C23 H23B 109.5
C22 C23 H23C 109.5
C23 C22 S4 120.6(5)
H23A C23 H23B 109.5
H23A C23 H23C 109.5
H23B C23 H23C 109.5
C25 O1 Pt1 121.9(3)
C25 C26 H26 118.1
C26 C25 C24 115.7(5)
C26 C27 C28 117.6(5)
C27 O2 Pt1 123.0(3)
C27 C26 C25 123.7(5)
C27 C26 H26 118.1

loop_
_geom_bond_atom_site_label_1
_geom_bond_atom_site_label_2
_geom_bond_distance
Pt1 O1 2.087(3)
Pt1 O2 2.011(4)
Pt1 N1 1.994(4)
Pt1 C7 1.961(5)
S1 C6 1.740(5)
S1 C9 1.740(5)
S2 C8 1.722(5)
S2 C11 1.740(5)
S3 C13 1.712(9)
S3 C16 1.730(7)
S4 C19 1.726(6)
S4 C22 1.718(7)
F1 C24 1.319(7)
F2 C24 1.328(7)
F3 C24 1.324(7)
C28 F4 1.316(11)
C28 F5 1.289(13)
C28 F6 1.355(12)
C28 C27 1.528(8)
O1 C25 1.251(7)
O2 C27 1.271(7)
N1 C1 1.352(7)
N1 C5 1.373(7)
C1 H1 0.9300
C1 C2 1.392(9)
C2 H2 0.9300
C2 C3 1.356(10)
C3 H3 0.9300
C3 C4 1.395(9)
C4 H4 0.9300
C4 C5 1.384(8)
C5 C6 1.440(8)
C6 C7 1.378(8)
C7 C8 1.414(7)
C8 C9 1.389(8)
C9 C10 1.434(7)
C10 C11 1.385(8)
C10 C15 1.475(7)
C11 C20 1.467(7)
C12 H12A 0.9600
C12 H12B 0.9600
C12 H12C 0.9600
C12 C13 1.519(11)
C13 C14 1.351(9)
C14 H14 0.9300
C14 C15 1.426(8)
C15 C16 1.363(9)
C16 C17 1.493(11)
C17 H17A 0.9600
C17 H17B 0.9600
C17 H17C 0.9600
C18 H18A 0.9600
C18 H18B 0.9600
C18 H18C 0.9600
C18 C19 1.502(9)
C19 C20 1.366(8)
C20 C21 1.419(8)
C21 H21 0.9300
C21 C22 1.350(8)
C22 C23 1.503(9)
C23 H23A 0.9600
C23 H23B 0.9600
C23 H23C 0.9600
C24 C25 1.543(7)
C25 C26 1.398(8)
C26 H26 0.9300
C26 C27 1.385(8)
